data_4327682
loop_
_publ_author_name
'Jens Beckmann'
'Monique Biesemans'
'Karl Hassler'
'Klaus Jurkschat'
'Jose C. Martins'
'Markus Sch\"urmann'
'Rudolph Willem'

_publ_section_title
;
 Reactions of [t-Bu2SnO]3 with [t-BuX2Si]2 (X = F, Cl). Syntheses and
 Structures of Novel Stannasiloxanes and of [(t-Bu2FSn)2O]2, the First
 Fluorine-Containing Tetraorganodistannoxane
;
_journal_name_full 'Inorganic Chemistry'
_journal_page_first 4891
_journal_page_last 4897
_journal_paper_doi 10.1021/ic971504+
_journal_volume 37
_journal_year 1998
_chemical_formula_moiety 'C32 H72 F4 O4 Si4 Sn2'
_chemical_formula_sum 'C32 H72 F4 O4 Si4 Sn2'
_chemical_formula_weight 946.64
_chemical_melting_point 430
_chemical_name_systematic
; 
 ? 
;
_space_group_IT_number 2
_symmetry_cell_setting triclinic
_symmetry_space_group_name_Hall '-P 1'
_symmetry_space_group_name_H-M 'P -1'
_atom_sites_solution_hydrogens geom
_atom_sites_solution_primary direct
_atom_sites_solution_secondary difmap
_audit_creation_method SHELXL
_cell_angle_alpha 114.010(1)
_cell_angle_beta 92.040(1)
_cell_angle_gamma 108.230(1)
_cell_formula_units_Z 1
_cell_length_a 9.706(1)
_cell_length_b 11.732(1)
_cell_length_c 11.818(1)
_cell_measurement_reflns_used 13411
_cell_measurement_temperature 291(1)
_cell_measurement_theta_max 25.69
_cell_measurement_theta_min 4.50
_cell_volume 1146.82(18)
_computing_structure_refinement 'SHELXL-93 (Sheldrick, 1993)'
_computing_structure_solution 'SHELXS-86 (Sheldrick, 1990)'
_diffrn_ambient_temperature 291(1)
_diffrn_detector_area_resol_mean '19 vertical, 18 horizontal'
_diffrn_measurement_device 'Nonius KappaCCD'
_diffrn_measurement_method
; 
360 frames via \w-rotation (\D\w=1\%) and two times 10s per frame
;
_diffrn_radiation_monochromator graphite
_diffrn_radiation_source 'fine-focus sealed tube'
_diffrn_radiation_type MoK\a
_diffrn_radiation_wavelength 0.71069
_diffrn_reflns_av_R_equivalents 0.0510
_diffrn_reflns_av_sigmaI/netI 0.0726
_diffrn_reflns_limit_h_max 11
_diffrn_reflns_limit_h_min -110
_diffrn_reflns_limit_k_max 13
_diffrn_reflns_limit_k_min -14
_diffrn_reflns_limit_l_max 14
_diffrn_reflns_limit_l_min -14
_diffrn_reflns_number 13411
_diffrn_reflns_theta_max 25.69
_diffrn_reflns_theta_min 4.50
_diffrn_standards_decay_% 0
_diffrn_standards_number none
_exptl_absorpt_coefficient_mu 1.239
_exptl_absorpt_correction_type none
_exptl_crystal_colour colourless
_exptl_crystal_density_diffrn 1.371
_exptl_crystal_density_meas 1.407(5)
_exptl_crystal_description block
_exptl_crystal_F_000 488
_exptl_crystal_size_max 0.30
_exptl_crystal_size_mid 0.15
_exptl_crystal_size_min 0.15
_refine_diff_density_max 0.381
_refine_diff_density_min -0.659
_refine_diff_density_rms 0.074
_refine_ls_extinction_method none
_refine_ls_goodness_of_fit_all 0.949
_refine_ls_goodness_of_fit_obs 1.040
_refine_ls_matrix_type full
_refine_ls_number_parameters 221
_refine_ls_number_reflns 3998
_refine_ls_number_restraints 0
_refine_ls_restrained_S_all 0.949
_refine_ls_restrained_S_obs 1.040
_refine_ls_R_factor_all 0.0538
_refine_ls_R_factor_obs 0.0347
_refine_ls_shift/esd_max 0.000
_refine_ls_shift/esd_mean 0.000
_refine_ls_structure_factor_coef Fsqd
_refine_ls_weighting_details 'w=1/[\s^2^(Fo^2^)+(0.0268P)^2^+0.0000P] where P=(Fo^2^+2Fc^2^)/3'
_refine_ls_weighting_scheme calc
_refine_ls_wR_factor_all 0.0774
_refine_ls_wR_factor_obs 0.0732
_reflns_number_observed 3033
_reflns_number_total 3998
_reflns_observed_criterion >2sigma(I)
_cod_data_source_file ic9715042B_2.cif
_cod_data_source_block (7)
_cod_depositor_comments
;
The following automatic conversions were performed:

'_refine_ls_weighting_scheme' value 'calc
w=1/[\s^2^(Fo^2^)+(0.0268P)^2^+0.0000P] where P=(Fo^2^+2Fc^2^)/3' was
changed to 'calc'. New tag '_refine_ls_weighting_details' was
created. The value of the new tag was set to
'w=1/[\s^2^(Fo^2^)+(0.0268P)^2^+0.0000P] where P=(Fo^2^+2Fc^2^)/3'.

Automatic conversion script
Id: cif_fix_values 3143 2015-03-26 13:38:13Z robertas 
;
_cod_original_cell_volume 1146.8(2)
_cod_database_code 4327682

loop_
_symmetry_equiv_pos_as_xyz
'x, y, z'
'-x, -y, -z'

loop_
_atom_site_aniso_label
_atom_site_aniso_U_11
_atom_site_aniso_U_22
_atom_site_aniso_U_33
_atom_site_aniso_U_23
_atom_site_aniso_U_13
_atom_site_aniso_U_12
Sn1 0.0504(2) 0.04053(15) 0.0413(2) 0.01990(11) 0.00885(10) 0.01644(12)
Si1 0.0454(5) 0.0456(6) 0.0435(6) 0.0230(5) 0.0070(4) 0.0169(5)
Si2 0.0473(6) 0.0442(6) 0.0451(6) 0.0242(5) 0.0090(5) 0.0156(5)
F1 0.0661(14) 0.073(2) 0.0528(13) 0.0288(12) 0.0192(11) 0.0291(13)
O1 0.0532(14) 0.0454(14) 0.054(2) 0.0259(12) 0.0057(12) 0.0164(12)
O2 0.057(2) 0.058(2) 0.0416(14) 0.0266(12) 0.0060(12) 0.0164(14)
F2 0.0695(15) 0.0556(14) 0.079(2) 0.0306(12) 0.0198(12) 0.0317(12)
C1 0.062(3) 0.062(3) 0.063(3) 0.034(2) 0.026(2) 0.036(2)
C2 0.076(3) 0.104(4) 0.078(3) 0.049(3) 0.035(3) 0.043(3)
C3 0.087(4) 0.110(4) 0.127(5) 0.079(4) 0.047(3) 0.063(4)
C4 0.057(3) 0.081(4) 0.091(4) 0.028(3) 0.025(3) 0.019(3)
C5 0.074(3) 0.043(2) 0.051(2) 0.021(2) -0.003(2) 0.011(2)
C6 0.116(4) 0.063(3) 0.055(3) 0.015(2) -0.005(3) 0.024(3)
C7 0.118(4) 0.047(3) 0.088(4) 0.027(2) -0.012(3) 0.017(3)
C8 0.061(3) 0.081(3) 0.084(4) 0.037(3) -0.010(3) 0.000(3)
C11 0.055(2) 0.051(2) 0.058(2) 0.030(2) 0.006(2) 0.018(2)
C12 0.072(3) 0.097(4) 0.110(4) 0.073(3) -0.005(3) 0.026(3)
C13 0.056(3) 0.111(4) 0.088(4) 0.041(3) 0.010(3) 0.039(3)
C14 0.075(3) 0.074(3) 0.080(3) 0.026(3) -0.018(3) 0.024(3)
C16 0.069(3) 0.059(3) 0.076(3) 0.037(2) 0.008(2) 0.001(2)
C15 0.059(2) 0.053(2) 0.052(2) 0.029(2) 0.008(2) 0.017(2)
C17 0.076(3) 0.084(3) 0.071(3) 0.055(3) 0.018(2) 0.021(3)
C18 0.064(3) 0.082(3) 0.089(4) 0.049(3) 0.025(3) 0.027(3)

loop_
_atom_site_label
_atom_site_type_symbol
_atom_site_fract_x
_atom_site_fract_y
_atom_site_fract_z
_atom_site_U_iso_or_equiv
_atom_site_thermal_displace_type
_atom_site_occupancy
_atom_site_calc_flag
_atom_site_refinement_flags
Sn1 Sn 0.07226(3) 0.24237(2) 0.19235(2) 0.04337(10) Uani 1 d .
Si1 Si 0.10548(11) -0.00623(10) 0.25893(9) 0.0435(2) Uani 1 d .
Si2 Si 0.04888(11) 0.22260(10) -0.10587(9) 0.0441(2) Uani 1 d .
F1 F 0.0182(2) 0.0371(2) 0.3732(2) 0.0625(6) Uani 1 d .
O1 O 0.1333(3) 0.1007(2) 0.2024(2) 0.0500(6) Uani 1 d .
O2 O 0.1033(3) 0.2174(3) 0.0214(2) 0.0515(6) Uani 1 d .
F2 F -0.0525(3) 0.3133(2) -0.0743(2) 0.0651(6) Uani 1 d .
C1 C -0.1601(4) 0.1983(4) 0.2010(4) 0.0564(10) Uani 1 d .
C2 C -0.1842(5) 0.2075(5) 0.3306(4) 0.0792(14) Uani 1 d .
H2A H -0.1546 0.1426 0.3443 0.096(3) Uiso 1 calc R
H2B H -0.2868 0.1901 0.3350 0.096(3) Uiso 1 calc R
H2C H -0.1263 0.2954 0.3942 0.096(3) Uiso 1 calc R
C3 C -0.2113(6) 0.2983(6) 0.1785(5) 0.091(2) Uani 1 d .
H3A H -0.1508 0.3873 0.2383 0.096(3) Uiso 1 calc R
H3B H -0.3123 0.2824 0.1885 0.096(3) Uiso 1 calc R
H3C H -0.2033 0.2884 0.0945 0.096(3) Uiso 1 calc R
C4 C -0.2459(5) 0.0577(5) 0.0981(5) 0.0813(15) Uani 1 d .
H4A H -0.2173 -0.0059 0.1151 0.096(3) Uiso 1 calc R
H4B H -0.2245 0.0523 0.0178 0.096(3) Uiso 1 calc R
H4C H -0.3498 0.0383 0.0968 0.096(3) Uiso 1 calc R
C5 C 0.2459(5) 0.4289(4) 0.3171(4) 0.0589(11) Uani 1 d .
C6 C 0.2501(6) 0.4464(5) 0.4529(4) 0.085(2) Uani 1 d .
H6A H 0.1576 0.4499 0.4771 0.096(3) Uiso 1 calc R
H6B H 0.3285 0.5279 0.5081 0.096(3) Uiso 1 calc R
H6C H 0.2667 0.3722 0.4585 0.096(3) Uiso 1 calc R
C7 C 0.2153(6) 0.5431(4) 0.3048(5) 0.090(2) Uani 1 d .
H7A H 0.1235(17) 0.5466(18) 0.3308(26) 0.096(3) Uiso 1 calc R
H7B H 0.2092(33) 0.5290(16) 0.2186(7) 0.096(3) Uiso 1 calc R
H7C H 0.2937(17) 0.6259(6) 0.3573(22) 0.096(3) Uiso 1 calc R
C8 C 0.3913(5) 0.4232(5) 0.2775(5) 0.0820(15) Uani 1 d .
H8A H 0.3864(13) 0.4088(32) 0.1913(10) 0.096(3) Uiso 1 calc R
H8B H 0.4100(17) 0.3511(19) 0.2859(28) 0.096(3) Uiso 1 calc R
H8C H 0.4695(7) 0.5060(12) 0.3303(20) 0.096(3) Uiso 1 calc R
C11 C 0.2846(4) 0.0006(4) 0.3332(4) 0.0527(10) Uani 1 d .
C12 C 0.2506(5) -0.0912(5) 0.3990(5) 0.085(2) Uani 1 d .
H12A H 0.1953 -0.1813 0.3381 0.096(3) Uiso 1 calc R
H12B H 0.1939 -0.0621 0.4625 0.096(3) Uiso 1 calc R
H12C H 0.3415 -0.0878 0.4376 0.096(3) Uiso 1 calc R
C13 C 0.3763(5) -0.0453(6) 0.2338(5) 0.084(2) Uani 1 d .
H13A H 0.3222 -0.1359 0.1734 0.096(3) Uiso 1 calc R
H13B H 0.4674 -0.0402 0.2736 0.096(3) Uiso 1 calc R
H13C H 0.3970 0.0114 0.1917 0.096(3) Uiso 1 calc R
C14 C 0.3738(5) 0.1427(5) 0.4306(4) 0.0807(15) Uani 1 d .
H14A H 0.3176 0.1719 0.4946 0.096(3) Uiso 1 calc R
H14B H 0.3956 0.2009 0.3902 0.096(3) Uiso 1 calc R
H14C H 0.4643 0.1448 0.4685 0.096(3) Uiso 1 calc R
C16 C 0.2825(5) 0.4570(4) -0.0594(4) 0.0712(13) Uani 1 d .
H16A H 0.2102 0.4990 -0.0408 0.096(3) Uiso 1 calc R
H16B H 0.3589 0.5050 -0.0900 0.096(3) Uiso 1 calc R
H16C H 0.3246 0.4579 0.0158 0.096(3) Uiso 1 calc R
C15 C 0.2085(4) 0.3121(4) -0.1604(4) 0.0533(10) Uani 1 d .
C17 C 0.1531(5) 0.3141(5) -0.2825(4) 0.0719(13) Uani 1 d .
H17A H 0.0799 0.3551 -0.2686 0.096(3) Uiso 1 calc R
H17B H 0.1104 0.2242 -0.3479 0.096(3) Uiso 1 calc R
H17C H 0.2344 0.3642 -0.3074 0.096(3) Uiso 1 calc R
C18 C 0.3230(5) 0.2451(5) -0.1835(5) 0.0734(13) Uani 1 d .
H18A H 0.2772 0.1534 -0.2445 0.096(3) Uiso 1 calc R
H18B H 0.3628 0.2491 -0.1058 0.096(3) Uiso 1 calc R
H18C H 0.4011 0.2906 -0.2146 0.096(3) Uiso 1 calc R

loop_
_atom_type_symbol
_atom_type_description
_atom_type_scat_dispersion_real
_atom_type_scat_dispersion_imag
_atom_type_scat_source
C C 0.0033 0.0016 'International Tables Vol C Tables 4.2.6.8 and 6.1.1.4'
H H 0.0000 0.0000 'International Tables Vol C Tables 4.2.6.8 and 6.1.1.4'
O O 0.0106 0.0060 'International Tables Vol C Tables 4.2.6.8 and 6.1.1.4'
F F 0.0171 0.0103 'International Tables Vol C Tables 4.2.6.8 and 6.1.1.4'
Si Si 0.0817 0.0704 'International Tables Vol C Tables 4.2.6.8 and 6.1.1.4'
Sn Sn -0.6537 1.4246 'International Tables Vol C Tables 4.2.6.8 and 6.1.1.4'

loop_
_geom_angle_atom_site_label_1
_geom_angle_atom_site_label_2
_geom_angle_atom_site_label_3
_geom_angle
_geom_angle_site_symmetry_3
O2 Sn1 O1 99.97(11) .
O2 Sn1 C1 110.14(13) .
O1 Sn1 C1 109.68(13) .
O2 Sn1 C5 104.72(14) .
O1 Sn1 C5 105.46(13) .
C1 Sn1 C5 124.1(2) .
O1 Si1 F1 107.78(14) .
O1 Si1 C11 111.3(2) .
F1 Si1 C11 105.0(2) .
O1 Si1 Si2 110.92(10) 2
F1 Si1 Si2 106.90(10) 2
C11 Si1 Si2 114.45(13) 2
O2 Si2 F2 108.33(14) .
O2 Si2 C15 111.2(2) .
F2 Si2 C15 104.6(2) .
O2 Si2 Si1 110.57(10) 2
F2 Si2 Si1 106.05(10) 2
C15 Si2 Si1 115.57(13) 2
Si1 O1 Sn1 145.0(2) .
Si2 O2 Sn1 147.1(2) .
C3 C1 C2 109.1(4) .
C3 C1 C4 109.6(4) .
C2 C1 C4 110.7(4) .
C3 C1 Sn1 109.8(3) .
C2 C1 Sn1 109.6(3) .
C4 C1 Sn1 108.1(3) .
C8 C5 C7 110.0(4) .
C8 C5 C6 110.0(4) .
C7 C5 C6 110.5(4) .
C8 C5 Sn1 108.1(3) .
C7 C5 Sn1 108.9(3) .
C6 C5 Sn1 109.3(3) .
C14 C11 C13 108.8(4) .
C14 C11 C12 108.9(4) .
C13 C11 C12 109.2(4) .
C14 C11 Si1 110.2(3) .
C13 C11 Si1 110.8(3) .
C12 C11 Si1 109.0(3) .
C18 C15 C17 109.2(4) .
C18 C15 C16 108.7(3) .
C17 C15 C16 108.3(3) .
C18 C15 Si2 111.3(3) .
C17 C15 Si2 109.8(3) .
C16 C15 Si2 109.4(3) .

loop_
_geom_bond_atom_site_label_1
_geom_bond_atom_site_label_2
_geom_bond_distance
_geom_bond_site_symmetry_2
Sn1 O2 1.969(2) .
Sn1 O1 1.975(2) .
Sn1 C1 2.166(4) .
Sn1 C5 2.167(4) .
Si1 O1 1.605(3) .
Si1 F1 1.610(2) .
Si1 C11 1.883(4) .
Si1 Si2 2.3772(14) 2
Si2 O2 1.607(2) .
Si2 F2 1.612(2) .
Si2 C15 1.877(4) .
Si2 Si1 2.3772(14) 2
C1 C3 1.518(6) .
C1 C2 1.523(6) .
C1 C4 1.526(6) .
C5 C8 1.514(6) .
C5 C7 1.519(6) .
C5 C6 1.530(6) .
C11 C14 1.522(5) .
C11 C13 1.524(6) .
C11 C12 1.533(6) .
C16 C15 1.535(5) .
C15 C18 1.523(6) .
C15 C17 1.534(5) .

loop_
_geom_torsion_atom_site_label_1
_geom_torsion_atom_site_label_2
_geom_torsion_atom_site_label_3
_geom_torsion_atom_site_label_4
_geom_torsion
_geom_torsion_site_symmetry_1
F1 Si1 O1 Sn1 -18.0(3) .
C11 Si1 O1 Sn1 -132.7(3) .
Si2 Si1 O1 Sn1 98.7(3) 2
O2 Sn1 O1 Si1 -147.1(3) .
C1 Sn1 O1 Si1 -31.4(3) .
C5 Sn1 O1 Si1 104.4(3) .
F2 Si2 O2 Sn1 19.1(3) .
C15 Si2 O2 Sn1 133.5(3) .
Si1 Si2 O2 Sn1 -96.7(3) 2
O1 Sn1 O2 Si2 145.8(3) .
C1 Sn1 O2 Si2 30.4(3) .
C5 Sn1 O2 Si2 -105.2(3) .
O2 Sn1 C1 C3 -64.6(3) .
O1 Sn1 C1 C3 -173.6(3) .
C5 Sn1 C1 C3 60.6(4) .
O2 Sn1 C1 C2 175.6(3) .
O1 Sn1 C1 C2 66.5(3) .
C5 Sn1 C1 C2 -59.2(3) .
O2 Sn1 C1 C4 54.9(3) .
O1 Sn1 C1 C4 -54.2(3) .
C5 Sn1 C1 C4 -180.0(3) .
O2 Sn1 C5 C8 -50.1(3) .
O1 Sn1 C5 C8 54.8(3) .
C1 Sn1 C5 C8 -177.6(3) .
O2 Sn1 C5 C7 69.3(4) .
O1 Sn1 C5 C7 174.3(3) .
C1 Sn1 C5 C7 -58.1(4) .
O2 Sn1 C5 C6 -169.9(3) .
O1 Sn1 C5 C6 -64.9(3) .
C1 Sn1 C5 C6 62.6(4) .
O1 Si1 C11 C14 54.0(3) .
F1 Si1 C11 C14 -62.4(3) .
Si2 Si1 C11 C14 -179.3(3) 2
O1 Si1 C11 C13 -66.5(3) .
F1 Si1 C11 C13 177.1(3) .
Si2 Si1 C11 C13 60.3(3) 2
O1 Si1 C11 C12 173.4(3) .
F1 Si1 C11 C12 57.1(3) .
Si2 Si1 C11 C12 -59.8(3) 2
O2 Si2 C15 C18 58.3(3) .
F2 Si2 C15 C18 175.0(3) .
Si1 Si2 C15 C18 -68.8(3) 2
O2 Si2 C15 C17 179.4(3) .
F2 Si2 C15 C17 -63.9(3) .
Si1 Si2 C15 C17 52.4(3) 2
O2 Si2 C15 C16 -61.8(3) .
F2 Si2 C15 C16 54.9(3) .
Si1 Si2 C15 C16 171.1(2) 2
